data_7207880
loop_
_publ_author_name
'Chainok, Kittipong'
'Neville, Suzanne M.'
'Forsyth, Craig M.'
'Gee, William J.'
'Murray, Keith S.'
'Batten, Stuart R.'

_publ_section_title
;
 Supramolecular architecture of silver(I) coordination polymers containing
 polydentate N-donor ligands
;
_journal_issue 10
_journal_name_full CrystEngComm
_journal_page_first 3717
_journal_paper_doi 10.1039/c2ce25225b
_journal_volume 14
_journal_year 2012
_chemical_formula_moiety 'C10 H6 Ag2 Cl N8 O4, Cl O4'
_chemical_formula_sum 'C10 H6 Ag2 Cl2 N8 O8'
_chemical_formula_weight 652.87
_chemical_name_systematic
;
?
;
_space_group_IT_number 62
_symmetry_cell_setting orthorhombic
_symmetry_Int_Tables_number 62
_symmetry_space_group_name_Hall '-P 2ac 2n'
_symmetry_space_group_name_H-M 'P n m a'
_cell_angle_alpha 90
_cell_angle_beta 90
_cell_angle_gamma 90
_cell_formula_units_Z 4
_cell_length_a 15.6189(9)
_cell_length_b 11.2218(7)
_cell_length_c 9.7123(6)
_cell_measurement_temperature 123(2)
_cell_measurement_theta_max 29.2
_cell_measurement_theta_min 3.0
_cell_volume 1702.30(18)
_computing_cell_refinement 'Bruker Apex2 v2.0 (Bruker AXS, 2005)'
_computing_data_collection 'Bruker Apex2 v2.0 (Bruker AXS, 2005)'
_computing_data_reduction 'Bruker Apex2 v2.0 (Bruker AXS, 2005)'
_computing_molecular_graphics 'X-Seed (Barbour, 2001) ORTEP (Burnett & Johnson, 1996)'
_computing_publication_material 'CIFTAB (Sheldrick, 1997)'
_computing_structure_refinement 'SHELXL-97 (Sheldrick, 1997)'
_computing_structure_solution 'SHELXS-97 (Sheldrick, 1997)'
_diffrn_ambient_temperature 123(2)
_diffrn_measured_fraction_theta_full 0.997
_diffrn_measured_fraction_theta_max 0.997
_diffrn_measurement_device_type 'Bruker X8 APEX CCD'
_diffrn_measurement_method '0.5 deg frames in phi and omega'
_diffrn_radiation_monochromator graphite
_diffrn_radiation_source 'fine-focus sealed tube'
_diffrn_radiation_type MoK\a
_diffrn_radiation_wavelength 0.71073
_diffrn_radiation_wavelength_id all
_diffrn_reflns_av_R_equivalents 0.0294
_diffrn_reflns_av_sigmaI/netI 0.0318
_diffrn_reflns_limit_h_max 18
_diffrn_reflns_limit_h_min -18
_diffrn_reflns_limit_k_max 13
_diffrn_reflns_limit_k_min -8
_diffrn_reflns_limit_l_max 6
_diffrn_reflns_limit_l_min -11
_diffrn_reflns_number 5595
_diffrn_reflns_reduction_process
;
Lorentz and polarization correction applied
;
_diffrn_reflns_theta_full 25.00
_diffrn_reflns_theta_max 25.00
_diffrn_reflns_theta_min 2.47
_exptl_absorpt_coefficient_mu 2.681
_exptl_absorpt_correction_T_max 0.898
_exptl_absorpt_correction_T_min 0.879
_exptl_absorpt_correction_type multi-scan
_exptl_absorpt_process_details 'SADABS; Sheldrick, 1997'
_exptl_crystal_colour red
_exptl_crystal_density_diffrn 2.547
_exptl_crystal_density_method 'not measured'
_exptl_crystal_description Block
_exptl_crystal_F_000 1256
_exptl_crystal_size_max 0.12
_exptl_crystal_size_mid 0.04
_exptl_crystal_size_min 0.04
_refine_diff_density_max 2.365
_refine_diff_density_min -1.183
_refine_diff_density_rms 0.139
_refine_ls_extinction_method none
_refine_ls_goodness_of_fit_all 1.122
_refine_ls_goodness_of_fit_ref 1.082
_refine_ls_hydrogen_treatment mixed
_refine_ls_matrix_type full
_refine_ls_number_constraints 0
_refine_ls_number_parameters 169
_refine_ls_number_reflns 1583
_refine_ls_number_restraints 42
_refine_ls_R_factor_all 0.0429
_refine_ls_R_factor_gt 0.0400
_refine_ls_shift/su_max 0.014
_refine_ls_shift/su_mean 0.001
_refine_ls_structure_factor_coef Fsqd
_refine_ls_weighting_details 'calc w=1/[\s^2^(Fo^2^)+(0.0548P)^2^+7.3167P] where P=(Fo^2^+2Fc^2^)/3'
_refine_ls_weighting_scheme calc
_refine_ls_wR_factor_gt 0.1060
_refine_ls_wR_factor_ref 0.1090
_reflns_number_gt 1482
_reflns_number_total 1583
_reflns_threshold_expression I>2\s(I)
_cod_data_source_file c2ce25225b.txt
_cod_data_source_block Compound1
_cod_depositor_comments
;
The following automatic conversions were performed:

'_symmetry_cell_setting' value 'Orthorhombic' changed to
'orthorhombic' according to
/home/saulius/struct/CIF-dictionaries/cif_core.dic dictionary named
'cif_core.dic' version 2.4.1 from 2010-06-29.

Automatic conversion script
Id: cif_fix_values 1715 2011-07-08 13:25:40Z adriana 
;
_cod_database_code 7207880

loop_
_symmetry_equiv_pos_as_xyz
'x, y, z'
'-x+1/2, -y, z+1/2'
'x+1/2, -y+1/2, -z+1/2'
'-x, y+1/2, -z'
'-x, -y, -z'
'x-1/2, y, -z-1/2'
'-x-1/2, y-1/2, z-1/2'
'x, -y-1/2, z'

loop_
_atom_site_label
_atom_site_type_symbol
_atom_site_fract_x
_atom_site_fract_y
_atom_site_fract_z
_atom_site_U_iso_or_equiv
_atom_site_adp_type
_atom_site_occupancy
_atom_site_symmetry_multiplicity
_atom_site_calc_flag
_atom_site_refinement_flags
_atom_site_disorder_assembly
_atom_site_disorder_group
Ag1 Ag -0.02269(4) -0.2500 0.26229(7) 0.0345(2) Uani 1 2 d S . .
Ag2 Ag 0.15217(4) 0.2500 0.12697(7) 0.0290(2) Uani 1 2 d S . .
Cl1 Cl -0.23179(14) -0.2500 0.2362(3) 0.0430(6) Uani 1 2 d SU . .
Cl2 Cl -0.11670(12) 0.2500 0.1944(2) 0.0293(5) Uani 1 2 d SU . .
O1 O -0.1645(5) -0.2500 0.3361(9) 0.073(3) Uani 1 2 d S . .
O2 O -0.2119(7) -0.2064(10) 0.1089(10) 0.064(3) Uani 0.50 1 d PU . -1
O3 O -0.3070(7) -0.2060(13) 0.2863(11) 0.085(5) Uani 0.50 1 d PU . -1
O4 O -0.2319(11) -0.3796(12) 0.2156(18) 0.107(5) Uani 0.50 1 d PU . -1
O5 O -0.1843(4) 0.2500 0.2911(7) 0.062(2) Uani 1 2 d SU A .
O6 O -0.1248(7) 0.1764(12) 0.0787(12) 0.055(3) Uani 0.50 1 d PU A -1
O7 O -0.0339(4) 0.2500 0.2581(7) 0.0491(19) Uani 1 2 d SU A .
O8 O -0.1228(7) 0.3742(10) 0.1545(14) 0.051(3) Uani 0.50 1 d PU A -1
N1 N 0.0532(3) -0.0829(4) 0.3430(5) 0.0313(11) Uani 1 1 d . . .
N2 N -0.0172(3) -0.0888(4) 0.0903(5) 0.0291(11) Uani 1 1 d . . .
N3 N 0.1381(3) 0.0828(4) 0.2780(5) 0.0312(12) Uani 1 1 d . . .
N4 N 0.0562(3) 0.0883(4) 0.0313(5) 0.0303(11) Uani 1 1 d . . .
C1 C 0.0892(4) -0.0811(6) 0.4679(7) 0.0344(14) Uani 1 1 d . . .
H1 H 0.0709 -0.1371 0.5351 0.041 Uiso 1 1 calc R . .
C2 C 0.1517(4) -0.0008(6) 0.5016(7) 0.0382(15) Uani 1 1 d . . .
H2 H 0.1783 -0.0016 0.5896 0.046 Uiso 1 1 calc R . .
C3 C 0.1742(4) 0.0807(6) 0.4034(7) 0.0386(15) Uani 1 1 d . . .
H3 H 0.2170 0.1379 0.4247 0.046 Uiso 1 1 calc R . .
C4 C 0.0788(4) -0.0002(5) 0.2562(6) 0.0277(13) Uani 1 1 d . . .
C5 C 0.0372(3) -0.0006(5) 0.1180(6) 0.0256(12) Uani 1 1 d . . .

loop_
_atom_site_aniso_label
_atom_site_aniso_U_11
_atom_site_aniso_U_22
_atom_site_aniso_U_33
_atom_site_aniso_U_23
_atom_site_aniso_U_13
_atom_site_aniso_U_12
Ag1 0.0435(4) 0.0241(3) 0.0358(4) 0.000 -0.0057(3) 0.000
Ag2 0.0333(4) 0.0234(3) 0.0305(4) 0.000 -0.0043(3) 0.000
Cl1 0.0356(12) 0.0459(13) 0.0476(14) 0.000 -0.0057(10) 0.000
Cl2 0.0269(9) 0.0323(10) 0.0289(11) 0.000 -0.0018(8) 0.000
O1 0.049(4) 0.118(8) 0.051(5) 0.000 -0.005(4) 0.000
O2 0.083(6) 0.065(6) 0.045(5) 0.003(5) 0.024(5) 0.001(5)
O3 0.057(6) 0.142(14) 0.057(6) 0.021(7) 0.014(5) 0.056(7)
O4 0.147(11) 0.053(7) 0.122(11) 0.017(8) -0.088(10) -0.027(8)
O5 0.028(3) 0.118(7) 0.040(4) 0.000 0.003(3) 0.000
O6 0.044(5) 0.073(8) 0.046(6) -0.026(6) -0.013(5) 0.004(6)
O7 0.027(3) 0.088(6) 0.032(3) 0.000 -0.001(3) 0.000
O8 0.040(5) 0.034(5) 0.079(9) 0.018(6) 0.003(6) 0.001(5)
N1 0.037(3) 0.026(2) 0.031(3) 0.004(2) 0.000(2) 0.000(2)
N2 0.037(3) 0.026(2) 0.025(3) 0.000(2) -0.001(2) -0.001(2)
N3 0.033(2) 0.024(2) 0.037(3) -0.001(2) -0.006(2) -0.001(2)
N4 0.039(3) 0.026(2) 0.026(3) -0.001(2) 0.002(2) 0.000(2)
C1 0.046(3) 0.029(3) 0.029(3) 0.004(3) -0.006(3) 0.000(3)
C2 0.047(3) 0.034(3) 0.033(4) 0.002(3) -0.008(3) 0.003(3)
C3 0.041(3) 0.033(3) 0.042(4) 0.000(3) -0.010(3) -0.004(3)
C4 0.029(3) 0.027(3) 0.028(3) -0.003(3) 0.000(2) 0.006(3)
C5 0.032(3) 0.021(3) 0.023(3) -0.003(3) -0.003(2) 0.002(2)

loop_
_atom_type_symbol
_atom_type_description
_atom_type_scat_dispersion_real
_atom_type_scat_dispersion_imag
_atom_type_scat_source
C C 0.0033 0.0016 'International Tables Vol C Tables 4.2.6.8 and 6.1.1.4'
H H 0.0000 0.0000 'International Tables Vol C Tables 4.2.6.8 and 6.1.1.4'
N N 0.0061 0.0033 'International Tables Vol C Tables 4.2.6.8 and 6.1.1.4'
O O 0.0106 0.0060 'International Tables Vol C Tables 4.2.6.8 and 6.1.1.4'
Cl Cl 0.1484 0.1585 'International Tables Vol C Tables 4.2.6.8 and 6.1.1.4'
Ag Ag -0.8971 1.1015 'International Tables Vol C Tables 4.2.6.8 and 6.1.1.4'

loop_
_geom_angle_atom_site_label_1
_geom_angle_atom_site_label_2
_geom_angle_atom_site_label_3
_geom_angle
_geom_angle_site_symmetry_1
_geom_angle_site_symmetry_3
O1 Ag1 N1 112.14(16) . .
O1 Ag1 N1 112.14(16) . 8
N1 Ag1 N1 105.7(2) . 8
O1 Ag1 N2 104.00(18) . 8
N1 Ag1 N2 142.50(17) . 8
N1 Ag1 N2 67.87(16) 8 8
O1 Ag1 N2 104.00(18) . .
N1 Ag1 N2 67.87(16) . .
N1 Ag1 N2 142.50(17) 8 .
N2 Ag1 N2 94.5(2) 8 .
N3 Ag2 N3 103.3(3) . 8_565
N3 Ag2 O2 116.0(3) . 5
N3 Ag2 O2 138.0(3) 8_565 5
N3 Ag2 O2 138.0(3) . 4
N3 Ag2 O2 116.0(3) 8_565 4
O2 Ag2 O2 22.4(5) 5 4
N3 Ag2 N4 66.93(16) . .
N3 Ag2 N4 137.16(16) 8_565 .
O2 Ag2 N4 75.3(3) 5 .
O2 Ag2 N4 91.4(3) 4 .
N3 Ag2 N4 137.16(16) . 8_565
N3 Ag2 N4 66.93(16) 8_565 8_565
O2 Ag2 N4 91.4(3) 5 8_565
O2 Ag2 N4 75.3(3) 4 8_565
N4 Ag2 N4 91.6(2) . 8_565
O3 Cl1 O3 42.4(12) . 8
O3 Cl1 O2 130.4(7) . 8
O3 Cl1 O2 112.9(7) 8 8
O3 Cl1 O2 112.9(7) . .
O3 Cl1 O2 130.4(7) 8 .
O2 Cl1 O2 42.0(9) 8 .
O3 Cl1 O1 113.1(6) . .
O3 Cl1 O1 113.1(6) 8 .
O2 Cl1 O1 116.5(6) 8 .
O2 Cl1 O1 116.5(6) . .
O3 Cl1 O4 114.0(11) . .
O3 Cl1 O4 71.9(9) 8 .
O2 Cl1 O4 61.4(8) 8 .
O2 Cl1 O4 103.4(9) . .
O1 Cl1 O4 95.4(5) . .
O3 Cl1 O4 71.9(9) . 8
O3 Cl1 O4 114.0(11) 8 8
O2 Cl1 O4 103.4(9) 8 8
O2 Cl1 O4 61.4(8) . 8
O1 Cl1 O4 95.4(5) . 8
O4 Cl1 O4 164.3(13) . 8
O6 Cl2 O6 72.3(12) . 8_565
O6 Cl2 O5 117.7(6) . .
O6 Cl2 O5 117.7(6) 8_565 .
O6 Cl2 O7 115.4(5) . .
O6 Cl2 O7 115.4(5) 8_565 .
O5 Cl2 O7 112.8(4) . .
O6 Cl2 O8 38.0(6) . 8_565
O6 Cl2 O8 110.3(10) 8_565 8_565
O5 Cl2 O8 97.4(5) . 8_565
O7 Cl2 O8 100.1(5) . 8_565
O6 Cl2 O8 110.3(10) . .
O6 Cl2 O8 38.0(6) 8_565 .
O5 Cl2 O8 97.4(5) . .
O7 Cl2 O8 100.1(5) . .
O8 Cl2 O8 148.1(12) 8_565 .
Cl1 O1 Ag1 119.4(5) . .
Cl1 O2 Ag2 146.8(7) . 5
C4 N1 C1 116.3(5) . .
C4 N1 Ag1 120.1(4) . .
C1 N1 Ag1 121.8(4) . .
N4 N2 C5 118.0(5) 5 .
N4 N2 Ag1 126.1(4) 5 .
C5 N2 Ag1 115.5(4) . .
C4 N3 C3 115.1(5) . .
C4 N3 Ag2 121.0(4) . .
C3 N3 Ag2 122.1(4) . .
N2 N4 C5 117.3(5) 5 .
N2 N4 Ag2 126.5(4) 5 .
C5 N4 Ag2 115.8(4) . .
N1 C1 C2 121.8(6) . .
C1 C2 C3 117.2(6) . .
N3 C3 C2 122.5(6) . .
N1 C4 N3 127.1(5) . .
N1 C4 C5 116.2(5) . .
N3 C4 C5 116.7(5) . .
N2 C5 N4 124.7(5) . .
N2 C5 C4 117.5(5) . .
N4 C5 C4 117.8(5) . .

loop_
_geom_bond_atom_site_label_1
_geom_bond_atom_site_label_2
_geom_bond_distance
_geom_bond_site_symmetry_2
Ag1 O1 2.328(8) .
Ag1 N1 2.353(5) .
Ag1 N1 2.353(5) 8
Ag1 N2 2.464(5) 8
Ag1 N2 2.464(5) .
Ag2 N3 2.392(5) .
Ag2 N3 2.392(5) 8_565
Ag2 O2 2.521(10) 5
Ag2 O2 2.521(10) 4
Ag2 N4 2.529(5) .
Ag2 N4 2.529(5) 8_565
Cl1 O3 1.364(10) .
Cl1 O3 1.364(10) 8
Cl1 O2 1.366(10) 8
Cl1 O2 1.366(10) .
Cl1 O1 1.430(8) .
Cl1 O4 1.469(14) .
Cl1 O4 1.469(14) 8
Cl2 O6 1.400(11) .
Cl2 O6 1.400(11) 8_565
Cl2 O5 1.413(7) .
Cl2 O7 1.433(6) .
Cl2 O8 1.450(10) 8_565
Cl2 O8 1.450(10) .
O2 Ag2 2.521(10) 5
N1 C4 1.315(7) .
N1 C1 1.338(8) .
N2 N4 1.329(7) 5
N2 C5 1.332(7) .
N3 C4 1.330(8) .
N3 C3 1.342(8) .
N4 N2 1.329(7) 5
N4 C5 1.339(7) .
C1 C2 1.367(9) .
C2 C3 1.367(9) .
C4 C5 1.492(8) .
